data_7716567
loop_
_publ_author_name
'Cabrosi, Daiana'
'Mecchia Ortiz, Juan H.'
'Carrella, Luca M.'
'Rentschler, Eva'
'Albor&#xe9;s, Pablo'

_publ_section_title
;
 SMM features of a large lanthanide family of butterfly CrIII2LnIII2
 pivalate complexes (Ln = Gd, Tb, Dy, Ho, Er, Tm and Yb).
;
_journal_issue 29
_journal_name_full 'Dalton transactions (Cambridge, England : 2003)'
_journal_page_first 12189
_journal_page_last 12198
_journal_paper_doi 10.1039/d4dt01492h
_journal_volume 53
_journal_year 2024
_chemical_formula_sum 'C44 H86 Cr2 N2 O20 Tm2'
_chemical_formula_weight 1405.00
_space_group_crystal_system triclinic
_space_group_IT_number 2
_space_group_name_Hall '-P 1'
_space_group_name_H-M_alt 'P -1'
_atom_sites_solution_hydrogens mixed
_audit_creation_method SHELXL-2014/7
_audit_update_record
;
2023-11-08 deposited with the CCDC.	2024-07-02 downloaded from the CCDC.
;
_cell_angle_alpha 106.728(3)
_cell_angle_beta 91.108(3)
_cell_angle_gamma 93.631(3)
_cell_formula_units_Z 1
_cell_length_a 11.1582(4)
_cell_length_b 11.2288(4)
_cell_length_c 12.2148(4)
_cell_measurement_reflns_used 11119
_cell_measurement_temperature 298(2)
_cell_measurement_theta_max 28.6160
_cell_measurement_theta_min 3.7900
_cell_volume 1461.59(9)
_computing_cell_refinement 'CrysAlisPro 1.171.38.46 (Rigaku OD, 2015)'
_computing_data_collection 'CrysAlisPro 1.171.38.46 (Rigaku OD, 2015)'
_computing_data_reduction 'CrysAlisPro 1.171.38.46 (Rigaku OD, 2015)'
_computing_structure_refinement 'SHELXL-2014/7 (Sheldrick, 2014)'
_diffrn_ambient_temperature 298(2)
_diffrn_detector_area_resol_mean 16.1158
_diffrn_measured_fraction_theta_full 0.997
_diffrn_measured_fraction_theta_max 0.993
_diffrn_measurement_device_type 'Xcalibur, Eos, Gemini'
_diffrn_measurement_method '\w scans'
_diffrn_radiation_type MoK\a
_diffrn_radiation_wavelength 0.71073
_diffrn_reflns_av_R_equivalents 0.0375
_diffrn_reflns_av_unetI/netI 0.0321
_diffrn_reflns_Laue_measured_fraction_full 0.997
_diffrn_reflns_Laue_measured_fraction_max 0.993
_diffrn_reflns_limit_h_max 13
_diffrn_reflns_limit_h_min -14
_diffrn_reflns_limit_k_max 14
_diffrn_reflns_limit_k_min -14
_diffrn_reflns_limit_l_max 15
_diffrn_reflns_limit_l_min -15
_diffrn_reflns_number 24730
_diffrn_reflns_point_group_measured_fraction_full 0.997
_diffrn_reflns_point_group_measured_fraction_max 0.993
_diffrn_reflns_theta_full 25.242
_diffrn_reflns_theta_max 26.999
_diffrn_reflns_theta_min 3.693
_diffrn_source 'fine-focus sealed X-ray tube'
_exptl_absorpt_coefficient_mu 3.435
_exptl_absorpt_correction_T_max 1.00000
_exptl_absorpt_correction_T_min 0.54097
_exptl_absorpt_correction_type multi-scan
_exptl_absorpt_process_details
;
CrysAlisPro 1.171.38.46 (Rigaku Oxford Diffraction, 2015)
Empirical absorption correction using spherical harmonics,
 implemented in SCALE3 ABSPACK scaling algorithm.
;
_exptl_crystal_colour pink
_exptl_crystal_density_diffrn 1.596
_exptl_crystal_description prism
_exptl_crystal_F_000 710
_exptl_crystal_preparation 'Magnetic properties'
_exptl_crystal_recrystallization_method 'Re-crystallisation from solvent: acetonitrile/methanol'
_exptl_crystal_size_max 0.26
_exptl_crystal_size_mid 0.17
_exptl_crystal_size_min 0.12
_refine_diff_density_max 2.814
_refine_diff_density_min -1.792
_refine_diff_density_rms 0.142
_refine_ls_extinction_method none
_refine_ls_goodness_of_fit_ref 1.074
_refine_ls_hydrogen_treatment mixed
_refine_ls_matrix_type full
_refine_ls_number_parameters 328
_refine_ls_number_reflns 6348
_refine_ls_number_restraints 208
_refine_ls_restrained_S_all 1.085
_refine_ls_R_factor_all 0.0416
_refine_ls_R_factor_gt 0.0368
_refine_ls_shift/su_max 0.001
_refine_ls_shift/su_mean 0.000
_refine_ls_structure_factor_coef Fsqd
_refine_ls_weighting_details 'w=1/[\s^2^(Fo^2^)+(0.0518P)^2^+5.0765P] where P=(Fo^2^+2Fc^2^)/3'
_refine_ls_weighting_scheme calc
_refine_ls_wR_factor_gt 0.0975
_refine_ls_wR_factor_ref 0.1025
_reflns_Friedel_coverage 0.000
_reflns_number_gt 5798
_reflns_number_total 6348
_reflns_threshold_expression 'I > 2\s(I)'
_cod_data_source_file d4dt01492h2.cif
_cod_data_source_block 7
_cod_depositor_comments 'Adding full bibliography for 7716565--7716569.cif.'
_cod_database_code 7716567
_shelx_shelxl_version_number 2014/7
_shelx_space_group_comment
;
The symmetry employed for this shelxl refinement is uniquely defined
by the following loop, which should always be used as a source of
symmetry information in preference to the above space-group names.
They are only intended as comments.
;

loop_
_space_group_symop_operation_xyz
'x, y, z'
'-x, -y, -z'

loop_
_atom_site_label
_atom_site_type_symbol
_atom_site_fract_x
_atom_site_fract_y
_atom_site_fract_z
_atom_site_U_iso_or_equiv
_atom_site_adp_type
_atom_site_occupancy
_atom_site_site_symmetry_order
_atom_site_calc_flag
_atom_site_refinement_flags_posn
_atom_site_refinement_flags_adp
_atom_site_refinement_flags_occupancy
_atom_site_disorder_assembly
_atom_site_disorder_group
C1 C 0.2983(7) 0.7302(8) 1.0406(5) 0.0615(19) Uani 1 1 d . . . . .
H1A H 0.3250 0.8031 1.1030 0.074 Uiso 1 1 calc R U . . .
H1B H 0.2198 0.7440 1.0131 0.074 Uiso 1 1 calc R U . . .
C2 C 0.3853(7) 0.7158(8) 0.9449(5) 0.065(2) Uani 1 1 d . . . . .
H2A H 0.3899 0.7925 0.9232 0.078 Uiso 1 1 calc R U . . .
H2B H 0.4643 0.7072 0.9751 0.078 Uiso 1 1 calc R U . . .
C3 C 0.2353(5) 0.6119(9) 0.7954(5) 0.065(2) Uani 1 1 d . . . . .
H3A H 0.1822 0.5628 0.8303 0.078 Uiso 1 1 calc R U . . .
H3B H 0.2118 0.6970 0.8200 0.078 Uiso 1 1 calc R U . . .
C4 C 0.2167(6) 0.5659(10) 0.6746(6) 0.070(3) Uani 1 1 d . . . . .
H4A H 0.1842 0.4799 0.6556 0.084 Uiso 1 1 calc R U . . .
H4B H 0.1568 0.6134 0.6510 0.084 Uiso 1 1 calc R U . . .
C5 C 0.3847(9) 0.4909(8) 0.8574(7) 0.080(3) Uani 1 1 d . U . . .
H5A H 0.4179 0.5073 0.9347 0.097 Uiso 1 1 calc R U . . .
H5B H 0.3090 0.4418 0.8525 0.097 Uiso 1 1 calc R U . . .
C6 C 0.4613(11) 0.4197(8) 0.7844(8) 0.097(4) Uani 1 1 d . U . . .
H6A H 0.5312 0.4120 0.8296 0.116 Uiso 1 1 calc R U . . .
H6B H 0.4217 0.3368 0.7544 0.116 Uiso 1 1 calc R U . . .
C7 C 0.7197(5) 0.6627(5) 0.7779(4) 0.0332(11) Uani 1 1 d . . . . .
C8 C 0.8203(9) 0.7425(11) 0.8564(10) 0.1020(19) Uani 1 1 d . U . . .
C9 C 0.8237(10) 0.7120(11) 0.9622(10) 0.107(2) Uani 1 1 d . U . . .
H9A H 0.7451 0.7162 0.9929 0.160 Uiso 1 1 calc R U . . .
H9B H 0.8493 0.6292 0.9493 0.160 Uiso 1 1 calc R U . . .
H9C H 0.8792 0.7702 1.0154 0.160 Uiso 1 1 calc R U . . .
C10 C 0.7894(9) 0.8821(11) 0.8938(10) 0.105(2) Uani 1 1 d . U . . .
H10A H 0.7849 0.9119 0.8278 0.157 Uiso 1 1 calc R U . . .
H10B H 0.7134 0.8889 0.9299 0.157 Uiso 1 1 calc R U . . .
H10C H 0.8508 0.9312 0.9467 0.157 Uiso 1 1 calc R U . . .
C11 C 0.9331(9) 0.7413(11) 0.7955(10) 0.107(2) Uani 1 1 d . U . . .
H11A H 0.9188 0.7632 0.7263 0.160 Uiso 1 1 calc R U . . .
H11B H 0.9921 0.8004 0.8434 0.160 Uiso 1 1 calc R U . . .
H11C H 0.9621 0.6594 0.7773 0.160 Uiso 1 1 calc R U . . .
C12 C 0.3949(5) 0.8501(5) 0.6495(4) 0.0319(10) Uani 1 1 d . . . . .
C13 C 0.3626(7) 0.9849(6) 0.6935(6) 0.0606(17) Uani 1 1 d D U . . .
C14A C 0.2394(14) 0.9747(17) 0.7422(15) 0.094(3) Uani 0.5 1 d D U P A 1
H14A H 0.2447 0.9358 0.8024 0.141 Uiso 0.5 1 calc R U P A 1
H14B H 0.2116 1.0565 0.7722 0.141 Uiso 0.5 1 calc R U P A 1
H14C H 0.1841 0.9255 0.6828 0.141 Uiso 0.5 1 calc R U P A 1
C15A C 0.3569(17) 1.0461(13) 0.5983(12) 0.082(3) Uani 0.5 1 d D U P A 1
H15A H 0.2975 1.0007 0.5410 0.123 Uiso 0.5 1 calc R U P A 1
H15B H 0.3355 1.1305 0.6288 0.123 Uiso 0.5 1 calc R U P A 1
H15C H 0.4339 1.0459 0.5646 0.123 Uiso 0.5 1 calc R U P A 1
C16A C 0.4571(16) 1.0588(16) 0.7823(14) 0.104(4) Uani 0.5 1 d D U P A 1
H16A H 0.4622 1.0215 0.8436 0.156 Uiso 0.5 1 calc R U P A 1
H16B H 0.5335 1.0585 0.7476 0.156 Uiso 0.5 1 calc R U P A 1
H16C H 0.4352 1.1431 0.8119 0.156 Uiso 0.5 1 calc R U P A 1
C14B C 0.2516(15) 1.0100(17) 0.6394(16) 0.104(4) Uani 0.5 1 d D U P A 2
H14D H 0.2556 0.9794 0.5577 0.156 Uiso 0.5 1 calc R U P A 2
H14E H 0.1837 0.9687 0.6639 0.156 Uiso 0.5 1 calc R U P A 2
H14F H 0.2431 1.0982 0.6613 0.156 Uiso 0.5 1 calc R U P A 2
C15B C 0.4677(15) 1.0574(16) 0.6643(15) 0.094(3) Uani 0.5 1 d D U P A 2
H15D H 0.4822 1.0252 0.5843 0.141 Uiso 0.5 1 calc R U P A 2
H15E H 0.4511 1.1435 0.6812 0.141 Uiso 0.5 1 calc R U P A 2
H15F H 0.5375 1.0501 0.7085 0.141 Uiso 0.5 1 calc R U P A 2
C16B C 0.3431(16) 1.0355(13) 0.8144(11) 0.082(3) Uani 0.5 1 d D U P A 2
H16D H 0.4115 1.0236 0.8579 0.123 Uiso 0.5 1 calc R U P A 2
H16E H 0.3320 1.1230 0.8314 0.123 Uiso 0.5 1 calc R U P A 2
H16F H 0.2727 0.9935 0.8340 0.123 Uiso 0.5 1 calc R U P A 2
C17 C 0.1758(5) 0.7000(5) 0.3726(4) 0.0325(11) Uani 1 1 d . . . . .
C18 C 0.0730(5) 0.7636(6) 0.3373(5) 0.0411(13) Uani 1 1 d . . . . .
C19 C -0.0160(7) 0.7946(10) 0.4364(7) 0.080(3) Uani 1 1 d . . . . .
H19A H 0.0243 0.8505 0.5035 0.120 Uiso 1 1 calc R U . . .
H19B H -0.0830 0.8333 0.4142 0.120 Uiso 1 1 calc R U . . .
H19C H -0.0443 0.7192 0.4526 0.120 Uiso 1 1 calc R U . . .
C20 C 0.0091(7) 0.6762(9) 0.2328(7) 0.077(2) Uani 1 1 d . . . . .
H20A H -0.0566 0.7160 0.2098 0.115 Uiso 1 1 calc R U . . .
H20B H 0.0641 0.6547 0.1719 0.115 Uiso 1 1 calc R U . . .
H20C H -0.0212 0.6019 0.2501 0.115 Uiso 1 1 calc R U . . .
C21 C 0.1172(8) 0.8832(8) 0.3110(9) 0.081(3) Uani 1 1 d . . . . .
H21A H 0.1581 0.9392 0.3777 0.121 Uiso 1 1 calc R U . . .
H21B H 0.1714 0.8640 0.2493 0.121 Uiso 1 1 calc R U . . .
H21C H 0.0498 0.9219 0.2895 0.121 Uiso 1 1 calc R U . . .
C22 C 0.6344(5) 0.7048(5) 0.5448(5) 0.0353(11) Uani 1 1 d . . . . .
H22A H 0.6643 0.6788 0.4690 0.053 Uiso 1 1 calc R U . . .
H22B H 0.5958 0.7811 0.5551 0.053 Uiso 1 1 calc R U . . .
H22C H 0.7000 0.7179 0.6000 0.053 Uiso 1 1 calc R U . . .
N1 N 0.3588(4) 0.6107(4) 0.8397(3) 0.0319(9) Uani 1 1 d . . . . .
O2 O 0.3177(3) 0.5708(3) 0.6127(3) 0.0270(7) Uani 1 1 d . . . . .
O3 O 0.5018(3) 0.4562(3) 0.6934(3) 0.0283(7) Uani 1 1 d . U . . .
O4 O 0.6134(3) 0.6938(3) 0.8023(3) 0.0339(8) Uani 1 1 d . . . . .
O5 O 0.7462(3) 0.5735(4) 0.6982(3) 0.0376(8) Uani 1 1 d . . . . .
O6 O 0.4303(3) 0.8020(3) 0.7256(3) 0.0336(8) Uani 1 1 d . . . . .
O7 O 0.3871(4) 0.7960(3) 0.5446(3) 0.0369(8) Uani 1 1 d . . . . .
O8 O 0.1664(3) 0.6511(4) 0.4521(3) 0.0383(8) Uani 1 1 d . . . . .
O9 O 0.2723(3) 0.6919(4) 0.3170(3) 0.0376(8) Uani 1 1 d . . . . .
O10 O 0.5491(3) 0.6098(3) 0.5601(3) 0.0252(7) Uani 1 1 d . . . . .
Cr1 Cr 0.46676(6) 0.62704(7) 0.70391(6) 0.02326(16) Uani 1 1 d . . . . .
Tm1 Tm 0.36199(2) 0.58547(2) 0.44020(2) 0.02477(8) Uani 1 1 d . . . . .
O1 O 0.2884(8) 0.6294(8) 1.0805(5) 0.110(3) Uani 1 1 d D . . . .
H1O1 H 0.288(13) 0.666(12) 1.161(3) 0.165 Uiso 1 1 d D U . . .

loop_
_atom_site_aniso_label
_atom_site_aniso_U_11
_atom_site_aniso_U_22
_atom_site_aniso_U_33
_atom_site_aniso_U_23
_atom_site_aniso_U_13
_atom_site_aniso_U_12
C1 0.068(5) 0.081(5) 0.026(3) 0.002(3) 0.015(3) 0.002(4)
C2 0.071(5) 0.079(5) 0.029(3) -0.004(3) 0.018(3) -0.011(4)
C3 0.028(3) 0.133(7) 0.037(3) 0.026(4) 0.012(2) 0.006(4)
C4 0.028(3) 0.150(8) 0.037(3) 0.036(4) 0.009(2) -0.001(4)
C5 0.121(7) 0.075(5) 0.076(5) 0.057(4) 0.067(5) 0.057(5)
C6 0.162(9) 0.070(5) 0.096(6) 0.063(5) 0.094(6) 0.069(5)
C7 0.032(3) 0.038(3) 0.030(3) 0.010(2) 0.001(2) 0.006(2)
C8 0.071(3) 0.112(4) 0.098(4) -0.002(3) -0.020(3) -0.022(3)
C9 0.079(3) 0.117(4) 0.100(4) 0.000(4) -0.023(3) -0.022(3)
C10 0.074(3) 0.112(4) 0.103(4) -0.003(4) -0.019(3) -0.021(3)
C11 0.071(3) 0.116(4) 0.103(4) -0.006(4) -0.018(3) -0.023(3)
C12 0.040(3) 0.024(2) 0.031(3) 0.006(2) 0.001(2) 0.003(2)
C13 0.096(5) 0.028(3) 0.057(4) 0.007(2) 0.000(3) 0.023(3)
C14A 0.123(6) 0.056(6) 0.099(8) 0.010(6) 0.026(5) 0.026(5)
C15A 0.142(9) 0.039(5) 0.070(5) 0.014(4) 0.012(5) 0.044(5)
C16A 0.134(7) 0.060(7) 0.104(7) -0.002(6) -0.033(6) 0.030(5)
C14B 0.134(7) 0.060(7) 0.104(7) -0.002(6) -0.033(6) 0.030(5)
C15B 0.123(6) 0.056(6) 0.099(8) 0.010(6) 0.026(5) 0.026(5)
C16B 0.142(9) 0.039(5) 0.070(5) 0.014(4) 0.012(5) 0.044(5)
C17 0.033(3) 0.035(3) 0.031(3) 0.010(2) 0.000(2) 0.012(2)
C18 0.033(3) 0.051(3) 0.047(3) 0.023(3) -0.005(2) 0.014(2)
C19 0.059(5) 0.129(8) 0.074(5) 0.053(5) 0.031(4) 0.058(5)
C20 0.049(4) 0.118(8) 0.068(5) 0.035(5) -0.016(4) 0.012(4)
C21 0.078(6) 0.081(6) 0.103(7) 0.049(5) 0.016(5) 0.045(5)
C22 0.035(3) 0.035(3) 0.036(3) 0.012(2) 0.006(2) -0.003(2)
N1 0.031(2) 0.041(2) 0.024(2) 0.0103(18) 0.0067(16) 0.0081(18)
O2 0.0234(16) 0.0353(18) 0.0226(16) 0.0082(13) 0.0028(12) 0.0063(13)
O3 0.0323(17) 0.0300(17) 0.0259(16) 0.0119(14) 0.0065(13) 0.0083(13)
O4 0.0308(18) 0.040(2) 0.0286(18) 0.0056(15) 0.0019(14) 0.0048(15)
O5 0.0298(18) 0.044(2) 0.0335(19) 0.0019(16) 0.0002(15) 0.0061(16)
O6 0.041(2) 0.0288(18) 0.0295(18) 0.0047(14) 0.0024(15) 0.0093(15)
O7 0.050(2) 0.0287(18) 0.0334(19) 0.0098(15) 0.0011(16) 0.0092(16)
O8 0.0345(19) 0.051(2) 0.036(2) 0.0201(17) 0.0094(15) 0.0162(17)
O9 0.038(2) 0.049(2) 0.0320(19) 0.0176(17) 0.0094(15) 0.0176(17)
O10 0.0282(16) 0.0247(16) 0.0239(16) 0.0083(13) 0.0055(13) 0.0027(13)
Cr1 0.0247(4) 0.0262(4) 0.0194(3) 0.0065(3) 0.0034(3) 0.0060(3)
Tm1 0.02726(12) 0.02850(13) 0.02005(12) 0.00776(8) 0.00342(8) 0.00911(8)
O1 0.168(7) 0.125(6) 0.045(3) 0.028(4) 0.054(4) 0.039(5)

loop_
_atom_type_symbol
_atom_type_description
_atom_type_scat_dispersion_real
_atom_type_scat_dispersion_imag
_atom_type_scat_source
C C 0.0033 0.0016 'International Tables Vol C Tables 4.2.6.8 and 6.1.1.4'
H H 0.0000 0.0000 'International Tables Vol C Tables 4.2.6.8 and 6.1.1.4'
N N 0.0061 0.0033 'International Tables Vol C Tables 4.2.6.8 and 6.1.1.4'
O O 0.0106 0.0060 'International Tables Vol C Tables 4.2.6.8 and 6.1.1.4'
Cr Cr 0.3209 0.6236 'International Tables Vol C Tables 4.2.6.8 and 6.1.1.4'
Tm Tm -0.3139 5.2483 'International Tables Vol C Tables 4.2.6.8 and 6.1.1.4'

loop_
_geom_angle_atom_site_label_1
_geom_angle_atom_site_label_2
_geom_angle_atom_site_label_3
_geom_angle
_geom_angle_site_symmetry_1
_geom_angle_site_symmetry_3
_geom_angle_publ_flag
O1 C1 C2 112.9(7) . . ?
O1 C1 H1A 109.0 . . ?
C2 C1 H1A 109.0 . . ?
O1 C1 H1B 109.0 . . ?
C2 C1 H1B 109.0 . . ?
H1A C1 H1B 107.8 . . ?
N1 C2 C1 117.4(6) . . ?
N1 C2 H2A 107.9 . . ?
C1 C2 H2A 107.9 . . ?
N1 C2 H2B 107.9 . . ?
C1 C2 H2B 107.9 . . ?
H2A C2 H2B 107.2 . . ?
C4 C3 N1 115.9(5) . . ?
C4 C3 H3A 108.3 . . ?
N1 C3 H3A 108.3 . . ?
C4 C3 H3B 108.3 . . ?
N1 C3 H3B 108.3 . . ?
H3A C3 H3B 107.4 . . ?
O2 C4 C3 115.2(5) . . ?
O2 C4 H4A 108.5 . . ?
C3 C4 H4A 108.5 . . ?
O2 C4 H4B 108.5 . . ?
C3 C4 H4B 108.5 . . ?
H4A C4 H4B 107.5 . . ?
C6 C5 N1 117.4(5) . . ?
C6 C5 H5A 108.0 . . ?
N1 C5 H5A 108.0 . . ?
C6 C5 H5B 108.0 . . ?
N1 C5 H5B 108.0 . . ?
H5A C5 H5B 107.2 . . ?
O3 C6 C5 119.7(6) . . ?
O3 C6 H6A 107.4 . . ?
C5 C6 H6A 107.4 . . ?
O3 C6 H6B 107.4 . . ?
C5 C6 H6B 107.4 . . ?
H6A C6 H6B 106.9 . . ?
O5 C7 O4 125.5(5) . . ?
O5 C7 C8 118.6(6) . . ?
O4 C7 C8 115.9(6) . . ?
C9 C8 C11 117.7(11) . . ?
C9 C8 C7 109.6(9) . . ?
C11 C8 C7 111.1(8) . . ?
C9 C8 C10 102.9(10) . . ?
C11 C8 C10 105.1(10) . . ?
C7 C8 C10 109.8(8) . . ?
C8 C9 H9A 109.5 . . ?
C8 C9 H9B 109.5 . . ?
H9A C9 H9B 109.5 . . ?
C8 C9 H9C 109.5 . . ?
H9A C9 H9C 109.5 . . ?
H9B C9 H9C 109.5 . . ?
C8 C10 H10A 109.5 . . ?
C8 C10 H10B 109.5 . . ?
H10A C10 H10B 109.5 . . ?
C8 C10 H10C 109.5 . . ?
H10A C10 H10C 109.5 . . ?
H10B C10 H10C 109.5 . . ?
C8 C11 H11A 109.5 . . ?
C8 C11 H11B 109.5 . . ?
H11A C11 H11B 109.5 . . ?
C8 C11 H11C 109.5 . . ?
H11A C11 H11C 109.5 . . ?
H11B C11 H11C 109.5 . . ?
O7 C12 O6 125.1(5) . . ?
O7 C12 C13 119.6(5) . . ?
O6 C12 C13 115.3(5) . . ?
C16B C13 C14B 102.9(9) . . ?
C16B C13 C15B 108.2(9) . . ?
C14B C13 C15B 110.1(9) . . ?
C15A C13 C16A 108.1(9) . . ?
C15A C13 C14A 110.6(8) . . ?
C16A C13 C14A 113.2(8) . . ?
C16B C13 C12 118.4(7) . . ?
C14B C13 C12 113.5(9) . . ?
C15B C13 C12 103.7(8) . . ?
C15A C13 C12 111.7(7) . . ?
C16A C13 C12 109.5(9) . . ?
C14A C13 C12 103.8(8) . . ?
C13 C14A H14A 109.5 . . ?
C13 C14A H14B 109.5 . . ?
H14A C14A H14B 109.5 . . ?
C13 C14A H14C 109.5 . . ?
H14A C14A H14C 109.5 . . ?
H14B C14A H14C 109.5 . . ?
C13 C15A H15A 109.5 . . ?
C13 C15A H15B 109.5 . . ?
H15A C15A H15B 109.5 . . ?
C13 C15A H15C 109.5 . . ?
H15A C15A H15C 109.5 . . ?
H15B C15A H15C 109.5 . . ?
C13 C16A H16A 109.5 . . ?
C13 C16A H16B 109.5 . . ?
H16A C16A H16B 109.5 . . ?
C13 C16A H16C 109.5 . . ?
H16A C16A H16C 109.5 . . ?
H16B C16A H16C 109.5 . . ?
C13 C14B H14D 109.5 . . ?
C13 C14B H14E 109.5 . . ?
H14D C14B H14E 109.5 . . ?
C13 C14B H14F 109.5 . . ?
H14D C14B H14F 109.5 . . ?
H14E C14B H14F 109.5 . . ?
C13 C15B H15D 109.5 . . ?
C13 C15B H15E 109.5 . . ?
H15D C15B H15E 109.5 . . ?
C13 C15B H15F 109.5 . . ?
H15D C15B H15F 109.5 . . ?
H15E C15B H15F 109.5 . . ?
C13 C16B H16D 109.5 . . ?
C13 C16B H16E 109.5 . . ?
H16D C16B H16E 109.5 . . ?
C13 C16B H16F 109.5 . . ?
H16D C16B H16F 109.5 . . ?
H16E C16B H16F 109.5 . . ?
O8 C17 O9 119.7(5) . . ?
O8 C17 C18 121.1(5) . . ?
O9 C17 C18 119.1(5) . . ?
O8 C17 Tm1 58.2(3) . . ?
O9 C17 Tm1 61.6(3) . . ?
C18 C17 Tm1 179.2(4) . . ?
C20 C18 C17 109.0(5) . . ?
C20 C18 C21 109.4(6) . . ?
C17 C18 C21 111.4(5) . . ?
C20 C18 C19 109.0(6) . . ?
C17 C18 C19 108.6(5) . . ?
C21 C18 C19 109.4(6) . . ?
C18 C19 H19A 109.5 . . ?
C18 C19 H19B 109.5 . . ?
H19A C19 H19B 109.5 . . ?
C18 C19 H19C 109.5 . . ?
H19A C19 H19C 109.5 . . ?
H19B C19 H19C 109.5 . . ?
C18 C20 H20A 109.5 . . ?
C18 C20 H20B 109.5 . . ?
H20A C20 H20B 109.5 . . ?
C18 C20 H20C 109.5 . . ?
H20A C20 H20C 109.5 . . ?
H20B C20 H20C 109.5 . . ?
C18 C21 H21A 109.5 . . ?
C18 C21 H21B 109.5 . . ?
H21A C21 H21B 109.5 . . ?
C18 C21 H21C 109.5 . . ?
H21A C21 H21C 109.5 . . ?
H21B C21 H21C 109.5 . . ?
O10 C22 H22A 109.5 . . ?
O10 C22 H22B 109.5 . . ?
H22A C22 H22B 109.5 . . ?
O10 C22 H22C 109.5 . . ?
H22A C22 H22C 109.5 . . ?
H22B C22 H22C 109.5 . . ?
C5 N1 C3 113.2(7) . . ?
C5 N1 C2 111.7(6) . . ?
C3 N1 C2 110.6(6) . . ?
C5 N1 Cr1 105.1(3) . . ?
C3 N1 Cr1 103.8(3) . . ?
C2 N1 Cr1 112.0(4) . . ?
C4 O2 Cr1 115.0(3) . . ?
C4 O2 Tm1 137.9(3) . . ?
Cr1 O2 Tm1 104.35(14) . . ?
C6 O3 Cr1 112.3(4) . . ?
C6 O3 Tm1 141.4(4) . 2_666 ?
Cr1 O3 Tm1 103.28(14) . 2_666 ?
C7 O4 Cr1 125.5(3) . . ?
C7 O5 Tm1 135.0(3) . 2_666 ?
C12 O6 Cr1 127.2(3) . . ?
C12 O7 Tm1 132.4(3) . . ?
C17 O8 Tm1 94.8(3) . . ?
C17 O9 Tm1 90.7(3) . . ?
C22 O10 Cr1 122.3(3) . . ?
C22 O10 Tm1 114.0(3) . 2_666 ?
Cr1 O10 Tm1 94.82(12) . 2_666 ?
C22 O10 Tm1 113.0(3) . . ?
Cr1 O10 Tm1 95.11(12) . . ?
Tm1 O10 Tm1 115.57(12) 2_666 . ?
O2 Cr1 O3 91.78(15) . . ?
O2 Cr1 O10 87.73(14) . . ?
O3 Cr1 O10 88.34(13) . . ?
O2 Cr1 O6 89.84(15) . . ?
O3 Cr1 O6 176.18(14) . . ?
O10 Cr1 O6 95.17(14) . . ?
O2 Cr1 O4 176.35(15) . . ?
O3 Cr1 O4 91.28(15) . . ?
O10 Cr1 O4 94.36(14) . . ?
O6 Cr1 O4 86.99(16) . . ?
O2 Cr1 N1 83.41(15) . . ?
O3 Cr1 N1 84.15(16) . . ?
O10 Cr1 N1 168.19(16) . . ?
O6 Cr1 N1 92.61(16) . . ?
O4 Cr1 N1 94.90(16) . . ?
O2 Cr1 Tm1 98.88(10) . 2_666 ?
O3 Cr1 Tm1 41.31(10) . 2_666 ?
O10 Cr1 Tm1 48.50(9) . 2_666 ?
O6 Cr1 Tm1 141.70(11) . 2_666 ?
O4 Cr1 Tm1 84.74(10) . 2_666 ?
N1 Cr1 Tm1 125.31(12) . 2_666 ?
O2 Cr1 Tm1 40.74(9) . . ?
O3 Cr1 Tm1 99.42(10) . . ?
O10 Cr1 Tm1 48.52(10) . . ?
O6 Cr1 Tm1 84.05(10) . . ?
O4 Cr1 Tm1 140.44(11) . . ?
N1 Cr1 Tm1 123.88(12) . . ?
Tm1 Cr1 Tm1 79.010(16) 2_666 . ?
O3 Tm1 O2 143.73(12) 2_666 . ?
O3 Tm1 O5 80.65(13) 2_666 2_666 ?
O2 Tm1 O5 109.25(13) . 2_666 ?
O3 Tm1 O7 109.43(13) 2_666 . ?
O2 Tm1 O7 80.43(13) . . ?
O5 Tm1 O7 148.92(13) 2_666 . ?
O3 Tm1 O8 135.97(12) 2_666 . ?
O2 Tm1 O8 79.90(12) . . ?
O5 Tm1 O8 76.74(14) 2_666 . ?
O7 Tm1 O8 76.10(14) . . ?
O3 Tm1 O9 83.56(12) 2_666 . ?
O2 Tm1 O9 132.37(12) . . ?
O5 Tm1 O9 76.22(14) 2_666 . ?
O7 Tm1 O9 75.88(13) . . ?
O8 Tm1 O9 54.65(12) . . ?
O3 Tm1 O10 71.00(11) 2_666 2_666 ?
O2 Tm1 O10 78.47(11) . 2_666 ?
O5 Tm1 O10 73.47(12) 2_666 2_666 ?
O7 Tm1 O10 137.43(12) . 2_666 ?
O8 Tm1 O10 134.52(12) . 2_666 ?
O9 Tm1 O10 142.96(12) . 2_666 ?
O3 Tm1 O10 79.14(11) 2_666 . ?
O2 Tm1 O10 70.16(11) . . ?
O5 Tm1 O10 137.25(12) 2_666 . ?
O7 Tm1 O10 73.74(12) . . ?
O8 Tm1 O10 140.28(12) . . ?
O9 Tm1 O10 137.35(12) . . ?
O10 Tm1 O10 64.43(12) 2_666 . ?
O3 Tm1 C17 110.60(14) 2_666 . ?
O2 Tm1 C17 105.67(14) . . ?
O5 Tm1 C17 75.62(15) 2_666 . ?
O7 Tm1 C17 73.32(14) . . ?
O8 Tm1 C17 26.93(14) . . ?
O9 Tm1 C17 27.75(14) . . ?
O10 Tm1 C17 148.32(14) 2_666 . ?
O10 Tm1 C17 147.03(13) . . ?
O3 Tm1 Cr1 35.41(9) 2_666 2_666 ?
O2 Tm1 Cr1 114.73(9) . 2_666 ?
O5 Tm1 Cr1 67.50(9) 2_666 2_666 ?
O7 Tm1 Cr1 136.56(10) . 2_666 ?
O8 Tm1 Cr1 144.05(10) . 2_666 ?
O9 Tm1 Cr1 110.89(9) . 2_666 ?
O10 Tm1 Cr1 36.68(7) 2_666 2_666 ?
O10 Tm1 Cr1 74.28(7) . 2_666 ?
C17 Tm1 Cr1 131.94(11) . 2_666 ?
O3 Tm1 Cr1 115.13(9) 2_666 . ?
O2 Tm1 Cr1 34.91(8) . . ?
O5 Tm1 Cr1 136.06(10) 2_666 . ?
O7 Tm1 Cr1 67.55(9) . . ?
O8 Tm1 Cr1 107.34(9) . . ?
O9 Tm1 Cr1 142.65(9) . . ?
O10 Tm1 Cr1 74.06(7) 2_666 . ?
O10 Tm1 Cr1 36.37(7) . . ?
C17 Tm1 Cr1 127.05(11) . . ?
Cr1 Tm1 Cr1 100.989(17) 2_666 . ?
C1 O1 H1O1 103(9) . . ?

loop_
_geom_bond_atom_site_label_1
_geom_bond_atom_site_label_2
_geom_bond_distance
_geom_bond_site_symmetry_2
_geom_bond_publ_flag
C1 O1 1.355(11) . ?
C1 C2 1.514(9) . ?
C1 H1A 0.9700 . ?
C1 H1B 0.9700 . ?
C2 N1 1.483(8) . ?
C2 H2A 0.9700 . ?
C2 H2B 0.9700 . ?
C3 C4 1.422(9) . ?
C3 N1 1.473(7) . ?
C3 H3A 0.9700 . ?
C3 H3B 0.9700 . ?
C4 O2 1.377(6) . ?
C4 H4A 0.9700 . ?
C4 H4B 0.9700 . ?
C5 C6 1.368(10) . ?
C5 N1 1.467(8) . ?
C5 H5A 0.9700 . ?
C5 H5B 0.9700 . ?
C6 O3 1.366(7) . ?
C6 H6A 0.9700 . ?
C6 H6B 0.9700 . ?
C7 O5 1.235(6) . ?
C7 O4 1.274(6) . ?
C7 C8 1.523(10) . ?
C8 C9 1.429(16) . ?
C8 C11 1.474(15) . ?
C8 C10 1.565(16) . ?
C9 H9A 0.9600 . ?
C9 H9B 0.9600 . ?
C9 H9C 0.9600 . ?
C10 H10A 0.9600 . ?
C10 H10B 0.9600 . ?
C10 H10C 0.9600 . ?
C11 H11A 0.9600 . ?
C11 H11B 0.9600 . ?
C11 H11C 0.9600 . ?
C12 O7 1.249(6) . ?
C12 O6 1.271(6) . ?
C12 C13 1.522(8) . ?
C13 C16B 1.447(12) . ?
C13 C14B 1.473(14) . ?
C13 C15B 1.493(14) . ?
C13 C15A 1.515(12) . ?
C13 C16A 1.518(14) . ?
C13 C14A 1.519(14) . ?
C14A H14A 0.9600 . ?
C14A H14B 0.9600 . ?
C14A H14C 0.9600 . ?
C15A H15A 0.9600 . ?
C15A H15B 0.9600 . ?
C15A H15C 0.9600 . ?
C16A H16A 0.9600 . ?
C16A H16B 0.9600 . ?
C16A H16C 0.9600 . ?
C14B H14D 0.9600 . ?
C14B H14E 0.9600 . ?
C14B H14F 0.9600 . ?
C15B H15D 0.9600 . ?
C15B H15E 0.9600 . ?
C15B H15F 0.9600 . ?
C16B H16D 0.9600 . ?
C16B H16E 0.9600 . ?
C16B H16F 0.9600 . ?
C17 O8 1.248(6) . ?
C17 O9 1.278(6) . ?
C17 C18 1.508(7) . ?
C17 Tm1 2.744(5) . ?
C18 C20 1.502(10) . ?
C18 C21 1.523(10) . ?
C18 C19 1.556(9) . ?
C19 H19A 0.9600 . ?
C19 H19B 0.9600 . ?
C19 H19C 0.9600 . ?
C20 H20A 0.9600 . ?
C20 H20B 0.9600 . ?
C20 H20C 0.9600 . ?
C21 H21A 0.9600 . ?
C21 H21B 0.9600 . ?
C21 H21C 0.9600 . ?
C22 O10 1.440(6) . ?
C22 H22A 0.9600 . ?
C22 H22B 0.9600 . ?
C22 H22C 0.9600 . ?
N1 Cr1 2.112(4) . ?
O2 Cr1 1.948(3) . ?
O2 Tm1 2.222(3) . ?
O3 Cr1 1.950(3) . ?
O3 Tm1 2.222(3) 2_666 ?
O4 Cr1 1.984(4) . ?
O5 Tm1 2.327(4) 2_666 ?
O6 Cr1 1.976(4) . ?
O7 Tm1 2.337(4) . ?
O8 Tm1 2.342(4) . ?
O9 Tm1 2.413(4) . ?
O10 Cr1 1.964(3) . ?
O10 Tm1 2.463(3) 2_666 ?
O10 Tm1 2.481(3) . ?
Cr1 Tm1 3.2762(7) 2_666 ?
Cr1 Tm1 3.2985(7) . ?
Tm1 O3 2.222(3) 2_666 ?
Tm1 O5 2.327(4) 2_666 ?
Tm1 O10 2.463(3) 2_666 ?
Tm1 Cr1 3.2762(7) 2_666 ?
O1 H1O1 0.95(2) . ?
